data_9004558
loop_
_publ_author_name
'Perchiazzi, N.'
'McDonald, A. M.'
'Gault, R. A.'
'Johnsen, O.'
'Merlino, S.'

_publ_section_title
;
 The crystal structure of normandite and its crystal-chemical
 relationships with lavenite
;
_journal_name_full 'The Canadian Mineralogist'
_journal_page_first 641
_journal_page_last 648
_journal_paper_doi 10.2113/gscanmin.38.3.641
_journal_volume 38
_journal_year 2000
_chemical_compound_source 'Mont Saint-Hilaire, Quebec, Canada'
_chemical_formula_sum 'Ca0.936 F Mn0.784 Na1.28 Nb0.124 O8 Si2 Ti0.876'
_chemical_name_mineral Normandite
_space_group_IT_number 14
_symmetry_space_group_name_Hall '-P 2yab'
_symmetry_space_group_name_H-M 'P 1 21/a 1'
_cell_angle_alpha 90
_cell_angle_beta 108.075
_cell_angle_gamma 90
_cell_formula_units_Z 4
_cell_length_a 10.799
_cell_length_b 9.801
_cell_length_c 7.054
_cell_volume 709.758
_database_code_amcsd 0005650
_exptl_crystal_density_diffrn 3.431
_cod_original_formula_sum '(Ti.876 Nb.124) Mn.784 Ca.936 Na1.28 Si2 O8 F'
_cod_database_code 9004558

loop_
_space_group_symop_operation_xyz
x,y,z
1/2+x,1/2-y,z
1/2-x,1/2+y,-z
-x,-y,-z

loop_
_atom_site_label
_atom_site_fract_x
_atom_site_fract_y
_atom_site_fract_z
_atom_site_occupancy
_atom_site_U_iso_or_equiv
Ti 0.28342 0.10168 0.02100 0.87600 0.00540
Nb 0.28342 0.10168 0.02100 0.12400 0.00540
Mn 0.43676 0.36666 0.85877 0.78400 0.00926
Ca1 0.43676 0.36666 0.85877 0.21600 0.00926
Ca2 0.30008 0.10778 0.52449 0.72000 0.00955
Na1 0.30008 0.10778 0.52449 0.28000 0.00955
Na2 0.42430 0.37810 0.33720 1.00000 0.00890
Si1 0.62060 0.16450 0.21060 1.00000 0.00600
Si2 0.62090 0.16600 0.67040 1.00000 0.00600
O1 0.64310 0.16010 0.45160 1.00000 0.01470
O2 0.73950 0.26470 0.20140 1.00000 0.01020
O3 0.74610 0.25550 0.80020 1.00000 0.01030
O4 0.65270 0.01070 0.15890 1.00000 0.01100
O5 0.63340 0.00850 0.74310 1.00000 0.01140
O6 0.47650 0.22060 0.09670 1.00000 0.00950
O7 0.48430 0.23660 0.64850 1.00000 0.01190
O8 0.62620 0.47470 0.95710 1.00000 0.01270
F 0.38960 0.50540 0.59920 1.00000 0.01670

loop_
_cod_changelog_entry_id
_cod_changelog_entry_author
_cod_changelog_entry_date
_cod_changelog_entry_text
1
;cod-tools version 3.10.1
Id: cif_fix_AMCSD_atom_labels 10224 2024-08-07 11:09:31Z saulius
;
2024-08-07T19:39:12+03:00
;Changed the following '_atom_site_label' values:
the first duplicated label 'Ca'  converted to 'Ca1'
duplicated label 'Ca' at index 4 converted to 'Ca2'
the first duplicated label 'Na'  converted to 'Na1'
duplicated label 'Na' at index 6 converted to 'Na2'
;

loop_
_cod_related_entry_id
_cod_related_entry_database
_cod_related_entry_code
1 AMCSD 0005650
